data_2213893
loop_
_publ_author_name
'Byres, Maureen'
'Cox, Philip J.'

_publ_section_title
;
 (4-Hydroxyphenoxy)acetic acid
;
_journal_coeditor_code LW2013
_journal_issue 6
_journal_name_full 'Acta Crystallographica Section E'
_journal_page_first o2931
_journal_page_last o2931
_journal_paper_doi 10.1107/S1600536807022714
_journal_volume 63
_journal_year 2007
_chemical_formula_iupac 'C8 H8 O4'
_chemical_formula_moiety 'C8 H8 O4'
_chemical_formula_sum 'C8 H8 O4'
_chemical_formula_weight 168.14
_chemical_name_systematic
;
(4-Hydroxyphenoxy)acetic acid
;
_space_group_IT_number 14
_symmetry_cell_setting monoclinic
_symmetry_space_group_name_Hall '-P 2ybc'
_symmetry_space_group_name_H-M 'P 1 21/c 1'
_audit_creation_method 'WinGX routine CIF_UPDATE'
_cell_angle_alpha 90
_cell_angle_beta 98.9830(10)
_cell_angle_gamma 90
_cell_formula_units_Z 4
_cell_length_a 8.6550(2)
_cell_length_b 5.25310(10)
_cell_length_c 16.2401(4)
_cell_measurement_reflns_used 1796
_cell_measurement_temperature 120(2)
_cell_measurement_theta_max 27.48
_cell_measurement_theta_min 2.91
_cell_volume 729.31(3)
_computing_cell_refinement 'DENZO and COLLECT'
_computing_data_collection
;
DENZO (Otwinowski & Minor, 1997) and COLLECT (Nonius, 1998)
;
_computing_data_reduction 'DENZO and COLLECT'
_computing_molecular_graphics 'PLATON (Spek, 2003)'
_computing_publication_material 'WinGX (Farrugia, 1999)'
_computing_structure_refinement 'SHELXL97 (Sheldrick, 1997)'
_computing_structure_solution 'SIR97 (Altomare <i>et al.</i>,  1999)'
_diffrn_ambient_temperature 150(2)
_diffrn_measured_fraction_theta_full 0.995
_diffrn_measured_fraction_theta_max 0.995
_diffrn_measurement_device_type 'Bruker Nonius KappaCCD area-detector'
_diffrn_measurement_method '\f and \w scans to fill Ewald sphere'
_diffrn_radiation_type MoK\a
_diffrn_radiation_wavelength 0.71073
_diffrn_reflns_av_R_equivalents 0.0218
_diffrn_reflns_limit_h_max 11
_diffrn_reflns_limit_h_min -10
_diffrn_reflns_limit_k_max 6
_diffrn_reflns_limit_k_min -5
_diffrn_reflns_limit_l_max 18
_diffrn_reflns_limit_l_min -20
_diffrn_reflns_number 9200
_diffrn_reflns_theta_full 27.49
_diffrn_reflns_theta_max 27.49
_diffrn_reflns_theta_min 3.2
_diffrn_standards_decay_% 0
_diffrn_standards_number 0
_exptl_absorpt_coefficient_mu 0.124
_exptl_absorpt_correction_T_max 0.9542
_exptl_absorpt_correction_T_min 0.844
_exptl_absorpt_correction_type multi-scan
_exptl_absorpt_process_details '(SORTAV; Blessing, 1995)'
_exptl_crystal_colour colourless
_exptl_crystal_density_diffrn 1.531
_exptl_crystal_density_method 'not measured'
_exptl_crystal_description block
_exptl_crystal_F_000 352
_exptl_crystal_size_max 0.6
_exptl_crystal_size_mid 0.45
_exptl_crystal_size_min 0.38
_refine_diff_density_max 0.347
_refine_diff_density_min -0.226
_refine_ls_extinction_method none
_refine_ls_goodness_of_fit_ref 1.065
_refine_ls_hydrogen_treatment constr
_refine_ls_matrix_type full
_refine_ls_number_parameters 112
_refine_ls_number_reflns 1666
_refine_ls_number_restraints 0
_refine_ls_restrained_S_all 1.065
_refine_ls_R_factor_gt 0.0336
_refine_ls_shift/su_max 0
_refine_ls_structure_factor_coef Fsqd
_refine_ls_weighting_details 'calc w = 1/[\s^2^(Fo^2^)+(0.0599P)^2^+0.1898P] where P=(Fo^2^+2Fc^2^)/3'
_refine_ls_weighting_scheme calc
_refine_ls_wR_factor_ref 0.0991
_reflns_number_gt 1518
_reflns_number_total 1666
_reflns_threshold_expression I>2\s(I)
_cod_data_source_file lw2013.cif
_cod_data_source_block I
_cod_original_sg_symbol_H-M 'P 21/c'
_cod_database_code 2213893
_cod_database_fobs_code 2213893

loop_
_symmetry_equiv_pos_as_xyz
'x, y, z'
'-x, y+1/2, -z+1/2'
'-x, -y, -z'
'x, -y-1/2, z-1/2'

loop_
_atom_site_type_symbol
_atom_site_label
_atom_site_fract_x
_atom_site_fract_y
_atom_site_fract_z
_atom_site_U_iso_or_equiv
_atom_site_adp_type
_atom_site_calc_flag
_atom_site_refinement_flags
_atom_site_occupancy
O O1 0.03717(8) 0.18406(14) 0.22174(5) 0.0183(2) Uani d . 1
H H1 0.0231 0.0486 0.247 0.022 Uiso calc R 1
O O2 0.58461(8) 0.16604(13) 0.08499(4) 0.0169(2) Uani d . 1
O O3 0.92145(8) -0.20002(14) 0.07019(5) 0.0184(2) Uani d . 1
H H31 0.9935 -0.1832 0.0414 0.022 Uiso calc R 1
O O4 0.84072(8) 0.17346(14) 0.01142(4) 0.0188(2) Uani d . 1
C C1 0.45139(11) 0.15605(18) 0.12213(6) 0.0132(2) Uani d . 1
C C2 0.42258(11) -0.03065(19) 0.17835(6) 0.0150(2) Uani d . 1
H H2 0.4964 -0.163 0.1934 0.018 Uiso calc R 1
C C3 0.28426(11) -0.02249(19) 0.21258(6) 0.0152(2) Uani d . 1
H H3 0.2645 -0.1483 0.2516 0.018 Uiso calc R 1
C C4 0.17624(11) 0.16823(18) 0.18973(6) 0.0139(2) Uani d . 1
C C5 0.20589(11) 0.35600(19) 0.13400(6) 0.0158(2) Uani d . 1
H H5 0.1319 0.4881 0.119 0.019 Uiso calc R 1
C C6 0.34355(12) 0.35056(18) 0.10027(6) 0.0152(2) Uani d . 1
H H6 0.3642 0.4793 0.0624 0.018 Uiso calc R 1
C C7 0.68607(11) -0.04464(19) 0.10067(6) 0.0153(2) Uani d . 1
H H7A 0.6296 -0.2028 0.0813 0.018 Uiso calc R 1
H H7B 0.7228 -0.0601 0.1613 0.018 Uiso calc R 1
C C8 0.82384(11) -0.00948(19) 0.05559(6) 0.0145(2) Uani d . 1

loop_
_atom_site_aniso_label
_atom_site_aniso_U_11
_atom_site_aniso_U_22
_atom_site_aniso_U_33
_atom_site_aniso_U_12
_atom_site_aniso_U_13
_atom_site_aniso_U_23
O1 0.0148(4) 0.0192(4) 0.0228(4) 0.0023(3) 0.0094(3) 0.0016(3)
O2 0.0130(4) 0.0179(4) 0.0213(4) 0.0040(3) 0.0076(3) 0.0050(3)
O3 0.0150(4) 0.0204(4) 0.0212(4) 0.0059(3) 0.0071(3) 0.0051(3)
O4 0.0168(4) 0.0185(4) 0.0223(4) 0.0031(3) 0.0069(3) 0.0047(3)
C1 0.0108(5) 0.0154(5) 0.0138(4) -0.0012(3) 0.0029(3) -0.0022(3)
C2 0.0134(5) 0.0146(5) 0.0171(5) 0.0019(3) 0.0023(3) 0.0008(3)
C3 0.0156(5) 0.0151(5) 0.0157(4) -0.0008(3) 0.0044(4) 0.0017(3)
C4 0.0113(4) 0.0163(5) 0.0147(4) -0.0010(3) 0.0034(3) -0.0030(3)
C5 0.0146(5) 0.0152(5) 0.0177(5) 0.0032(3) 0.0028(4) 0.0004(3)
C6 0.0162(5) 0.0141(5) 0.0156(4) 0.0004(3) 0.0032(4) 0.0015(3)
C7 0.0127(4) 0.0167(5) 0.0173(5) 0.0026(4) 0.0042(3) 0.0023(4)
C8 0.0126(4) 0.0173(5) 0.0136(4) 0.0004(3) 0.0020(3) -0.0013(3)

loop_
_atom_type_symbol
_atom_type_description
_atom_type_scat_dispersion_real
_atom_type_scat_dispersion_imag
_atom_type_scat_source
C C 0.0033 0.0016 'International Tables Vol C Tables 4.2.6.8 and 6.1.1.4'
H H 0 0 'International Tables Vol C Tables 4.2.6.8 and 6.1.1.4'
O O 0.0106 0.006 'International Tables Vol C Tables 4.2.6.8 and 6.1.1.4'

loop_
_geom_angle_atom_site_label_1
_geom_angle_atom_site_label_2
_geom_angle_atom_site_label_3
_geom_angle
_geom_angle_publ_flag
C4 O1 H1 109.5 n
C1 O2 C7 115.42(7) n
C8 O3 H31 109.5 n
O2 C1 C2 124.12(9) y
O2 C1 C6 115.61(8) y
C2 C1 C6 120.27(9) n
C1 C2 C3 119.53(9) n
C1 C2 H2 120.2 n
C3 C2 H2 120.2 n
C4 C3 C2 120.10(9) n
C4 C3 H3 119.9 n
C2 C3 H3 119.9 n
C3 C4 O1 122.26(9) y
C3 C4 C5 120.26(9) n
O1 C4 C5 117.47(8) y
C6 C5 C4 120.00(9) n
C6 C5 H5 120 n
C4 C5 H5 120 n
C5 C6 C1 119.83(9) n
C5 C6 H6 120.1 n
C1 C6 H6 120.1 n
O2 C7 C8 109.51(8) n
O2 C7 H7A 109.8 n
C8 C7 H7A 109.8 n
O2 C7 H7B 109.8 n
C8 C7 H7B 109.8 n
H7A C7 H7B 108.2 n
O4 C8 O3 125.14(9) y
O4 C8 C7 123.97(9) y
O3 C8 C7 110.89(8) y

loop_
_geom_bond_atom_site_label_1
_geom_bond_atom_site_label_2
_geom_bond_distance
_geom_bond_publ_flag
O1 C4 1.3861(11) n
O1 H1 0.84 n
O2 C1 1.3832(11) n
O2 C7 1.4110(12) y
O3 C8 1.3074(12) n
O3 H31 0.84 n
O4 C8 1.2215(12) n
C1 C2 1.3887(14) n
C1 C6 1.3920(14) n
C2 C3 1.3971(13) n
C2 H2 0.95 n
C3 C4 1.3810(14) n
C3 H3 0.95 n
C4 C5 1.3894(14) n
C5 C6 1.3871(13) n
C5 H5 0.95 n
C6 H6 0.95 n
C7 C8 1.5048(13) n
C7 H7A 0.99 n
C7 H7B 0.99 n

loop_
_geom_hbond_atom_site_label_D
_geom_hbond_atom_site_label_H
_geom_hbond_atom_site_label_A
_geom_hbond_site_symmetry_A
_geom_hbond_distance_DH
_geom_hbond_distance_HA
_geom_hbond_distance_DA
_geom_hbond_angle_DHA
O1 H1 O1 2_545 0.84 2.07 2.8878(6) 165
O3 H31 O4 3_755 0.84 1.78 2.6201(10) 173
C5 H5 O3 1_465 0.95 2.49 3.4318(12) 174
C2 H2 Cg 2_645 0.95 2.87 3.6190(11) 136

loop_
_geom_torsion_atom_site_label_1
_geom_torsion_atom_site_label_2
_geom_torsion_atom_site_label_3
_geom_torsion_atom_site_label_4
_geom_torsion
_geom_torsion_publ_flag
C7 O2 C1 C2 6.62(14) y
C7 O2 C1 C6 -173.88(8) y
O2 C1 C2 C3 179.73(8) n
C6 C1 C2 C3 0.25(14) n
C1 C2 C3 C4 0.84(14) n
C2 C3 C4 O1 179.81(8) n
C2 C3 C4 C5 -1.38(15) n
C3 C4 C5 C6 0.82(15) n
O1 C4 C5 C6 179.69(8) n
C4 C5 C6 C1 0.27(15) n
O2 C1 C6 C5 179.67(8) n
C2 C1 C6 C5 -0.81(15) n
C1 O2 C7 C8 179.19(7) n
O2 C7 C8 O4 -1.16(13) n
O2 C7 C8 O3 178.87(8) n

loop_
_cod_related_entry_id
_cod_related_entry_database
_cod_related_entry_code
1 ChemSpider 15094
